data_7028214
loop_
_publ_author_name
'Aidoudi, Farida H.'
'Black, Cameron'
'Arachchige, Kasun S Athukorala'
'Slawin, Alexandra M. Z.'
'Morris, Russell E.'
'Lightfoot, Philip'

_publ_section_title
;
 Structural diversity in hybrid vanadium(IV) oxyfluorides based on a
 common building block.
;
_journal_issue 2
_journal_name_full 'Dalton transactions (Cambridge, England : 2003)'
_journal_page_first 568
_journal_page_last 575
_journal_paper_doi 10.1039/c3dt52385c
_journal_volume 43
_journal_year 2014
_chemical_formula_sum 'C4 H4 F4 N2 O2 V2'
_chemical_formula_weight 289.97
_chemical_name_systematic
; 
 ? 
;
_space_group_IT_number 14
_symmetry_cell_setting monoclinic
_symmetry_space_group_name_Hall '-P 2ybc'
_symmetry_space_group_name_H-M 'P 1 21/c 1'
_atom_sites_solution_hydrogens geom
_atom_sites_solution_primary direct
_atom_sites_solution_secondary difmap
_audit_creation_method SHELXL-97
_cell_angle_alpha 90.00
_cell_angle_beta 95.9430(10)
_cell_angle_gamma 90.00
_cell_formula_units_Z 2
_cell_length_a 5.0096(14)
_cell_length_b 10.8260(3)
_cell_length_c 7.288(7)
_cell_measurement_reflns_used 1103
_cell_measurement_temperature 93(2)
_cell_measurement_theta_max 25.4
_cell_measurement_theta_min 3.4
_cell_volume 393.1(4)
_computing_cell_refinement 'CrystalClear-SM Expert 2.0 rc13 (Rigaku, 2009)'
_computing_data_collection 'CrystalClear-SM Expert 2.0 rc13 (Rigaku, 2009)'
_computing_data_reduction 'CrystalClear-SM Expert 2.0 rc13 (Rigaku, 2009)'
_computing_molecular_graphics 'Bruker SHELXTL'
_computing_publication_material 'Bruker SHELXTL'
_computing_structure_refinement 'SHELXL-97 (Sheldrick, 1997)'
_computing_structure_solution 'SHELXS-97 (Sheldrick, 1997)'
_diffrn_ambient_temperature 93(2)
_diffrn_measured_fraction_theta_full 0.989
_diffrn_measured_fraction_theta_max 0.989
_diffrn_measurement_device_type 'CCD area detector'
_diffrn_measurement_method dtprofit.ref
_diffrn_radiation_monochromator confocal
_diffrn_radiation_source 'Rotating Anode'
_diffrn_radiation_type MoK\a
_diffrn_radiation_wavelength 0.71073
_diffrn_reflns_av_R_equivalents 0.0247
_diffrn_reflns_av_sigmaI/netI 0.0286
_diffrn_reflns_limit_h_max 4
_diffrn_reflns_limit_h_min -6
_diffrn_reflns_limit_k_max 13
_diffrn_reflns_limit_k_min -11
_diffrn_reflns_limit_l_max 8
_diffrn_reflns_limit_l_min -5
_diffrn_reflns_number 2184
_diffrn_reflns_theta_full 25.35
_diffrn_reflns_theta_max 25.35
_diffrn_reflns_theta_min 3.38
_exptl_absorpt_coefficient_mu 2.421
_exptl_absorpt_correction_T_max 1.000
_exptl_absorpt_correction_T_min 0.648
_exptl_absorpt_correction_type multi-scan
_exptl_absorpt_process_details 'Jacobson, R. (1998) Private communication'
_exptl_crystal_colour Blue
_exptl_crystal_density_diffrn 2.450
_exptl_crystal_density_method 'not measured'
_exptl_crystal_description Platelet
_exptl_crystal_F_000 280
_exptl_crystal_size_max 0.20
_exptl_crystal_size_mid 0.20
_exptl_crystal_size_min 0.12
_refine_diff_density_max 0.318
_refine_diff_density_min -0.368
_refine_diff_density_rms 0.082
_refine_ls_extinction_method none
_refine_ls_goodness_of_fit_ref 1.069
_refine_ls_hydrogen_treatment NONE
_refine_ls_matrix_type full
_refine_ls_number_parameters 72
_refine_ls_number_reflns 710
_refine_ls_number_restraints 0
_refine_ls_restrained_S_all 1.069
_refine_ls_R_factor_all 0.0337
_refine_ls_R_factor_gt 0.0262
_refine_ls_shift/su_max 0.000
_refine_ls_shift/su_mean 0.000
_refine_ls_structure_factor_coef Fsqd
_refine_ls_weighting_details 'calc w=1/[\s^2^(Fo^2^)+(0.0178P)^2^+0.6673P] where P=(Fo^2^+2Fc^2^)/3'
_refine_ls_weighting_scheme calc
_refine_ls_wR_factor_gt 0.0540
_refine_ls_wR_factor_ref 0.0565
_reflns_number_gt 612
_reflns_number_total 710
_reflns_threshold_expression >2sigma(I)
_cod_data_source_file c3dt52385c.txt
_cod_data_source_block VOF-4
_cod_depositor_comments
;
The following automatic conversions were performed:

'_exptl_absorpt_correction_type' value 'Multi-scan' changed to
'multi-scan' according to
/usr/data/users/saulius/automatic-downloads/current/RSC/lib/dictionaries/cif_core.dic
dictionary named 'cif_core.dic' version 2.4.2 from 2011-04-26.

Automatic conversion script
Id: cif_fix_values 2281 2013-09-26 08:29:07Z andrius 
;
_cod_original_sg_symbol_H-M 'P 21/c'
_cod_database_code 7028214

loop_
_symmetry_equiv_pos_as_xyz
'x, y, z'
'-x, y+1/2, -z+1/2'
'-x, -y, -z'
'x, -y-1/2, z-1/2'

loop_
_atom_site_label
_atom_site_type_symbol
_atom_site_fract_x
_atom_site_fract_y
_atom_site_fract_z
_atom_site_U_iso_or_equiv
_atom_site_adp_type
_atom_site_occupancy
_atom_site_symmetry_multiplicity
_atom_site_calc_flag
H2 H 0.439(6) 0.187(3) 0.362(4) 0.014(8) Uiso 1 1 d
H1 H 0.778(6) -0.140(3) 0.378(4) 0.019(8) Uiso 1 1 d
V1 V 0.77782(10) 0.06583(4) 0.08918(7) 0.01105(16) Uani 1 1 d
F1 F 1.0852(3) -0.04258(13) 0.1536(2) 0.0135(4) Uani 1 1 d
N1 N 0.6225(5) 0.0279(2) 0.3432(3) 0.0116(5) Uani 1 1 d
F2 F 0.5774(3) -0.10779(13) 0.0210(2) 0.0129(4) Uani 1 1 d
O1 O 0.8886(4) 0.19806(17) 0.1522(3) 0.0184(5) Uani 1 1 d
C2 C 0.4607(6) 0.1091(3) 0.4159(4) 0.0132(6) Uani 1 1 d
C1 C 0.6622(6) -0.0816(3) 0.4294(4) 0.0148(7) Uani 1 1 d

loop_
_atom_site_aniso_label
_atom_site_aniso_U_11
_atom_site_aniso_U_22
_atom_site_aniso_U_33
_atom_site_aniso_U_23
_atom_site_aniso_U_13
_atom_site_aniso_U_12
V1 0.0098(3) 0.0116(3) 0.0119(3) -0.0003(2) 0.00176(19) -0.00135(19)
F1 0.0118(9) 0.0176(9) 0.0115(9) 0.0018(7) 0.0027(7) 0.0003(6)
N1 0.0084(13) 0.0135(12) 0.0127(14) -0.0015(10) -0.0009(10) -0.0006(9)
F2 0.0113(9) 0.0115(8) 0.0159(10) 0.0007(6) 0.0016(7) -0.0001(6)
O1 0.0188(12) 0.0160(10) 0.0207(12) -0.0011(9) 0.0043(9) -0.0035(8)
C2 0.0148(16) 0.0118(15) 0.0124(17) -0.0016(12) -0.0007(13) 0.0007(11)
C1 0.0142(16) 0.0142(15) 0.0157(17) -0.0016(12) -0.0005(13) 0.0028(11)

loop_
_atom_type_symbol
_atom_type_description
_atom_type_scat_dispersion_real
_atom_type_scat_dispersion_imag
_atom_type_scat_source
C C 0.0033 0.0016 'International Tables Vol C Tables 4.2.6.8 and 6.1.1.4'
H H 0.0000 0.0000 'International Tables Vol C Tables 4.2.6.8 and 6.1.1.4'
F F 0.0171 0.0103 'International Tables Vol C Tables 4.2.6.8 and 6.1.1.4'
N N 0.0061 0.0033 'International Tables Vol C Tables 4.2.6.8 and 6.1.1.4'
O O 0.0106 0.0060 'International Tables Vol C Tables 4.2.6.8 and 6.1.1.4'
V V 0.3005 0.5294 'International Tables Vol C Tables 4.2.6.8 and 6.1.1.4'

loop_
_geom_angle_atom_site_label_1
_geom_angle_atom_site_label_2
_geom_angle_atom_site_label_3
_geom_angle
_geom_angle_site_symmetry_1
_geom_angle_site_symmetry_3
O1 V1 F2 100.83(9) . 3_655
O1 V1 F1 103.25(9) . .
F2 V1 F1 155.69(7) 3_655 .
O1 V1 F1 103.34(9) . 3_755
F2 V1 F1 92.76(8) 3_655 3_755
F1 V1 F1 78.51(8) . 3_755
O1 V1 N1 94.06(10) . .
F2 V1 N1 90.17(9) 3_655 .
F1 V1 N1 91.44(8) . .
F1 V1 N1 161.47(8) 3_755 .
O1 V1 F2 172.05(9) . .
F2 V1 F2 73.91(7) 3_655 .
F1 V1 F2 82.47(6) . .
F1 V1 F2 83.09(6) 3_755 .
N1 V1 F2 80.15(8) . .
O1 V1 V1 107.27(8) . 3_755
F2 V1 V1 128.03(7) 3_655 3_755
F1 V1 V1 39.55(6) . 3_755
F1 V1 V1 38.97(5) 3_755 3_755
N1 V1 V1 129.21(7) . 3_755
F2 V1 V1 80.66(5) . 3_755
V1 F1 V1 101.49(8) . 3_755
C2 N1 C1 117.3(3) . .
C2 N1 V1 120.59(19) . .
C1 N1 V1 121.9(2) . .
V1 F2 V1 106.08(7) 3_655 .
N1 C2 C1 121.5(3) . 3_656
N1 C1 C2 121.2(3) . 3_656

loop_
_geom_bond_atom_site_label_1
_geom_bond_atom_site_label_2
_geom_bond_distance
_geom_bond_site_symmetry_2
V1 O1 1.5861(19) .
V1 F2 1.9291(17) 3_655
V1 F1 1.9544(16) .
V1 F1 1.979(2) 3_755
V1 N1 2.121(3) .
V1 F2 2.1645(15) .
V1 V1 3.0456(12) 3_755
F1 V1 1.979(2) 3_755
N1 C2 1.342(4) .
N1 C1 1.346(4) .
F2 V1 1.9291(17) 3_655
C2 C1 1.372(4) 3_656
C1 C2 1.372(4) 3_656
